data_7129043
loop_
_publ_author_name
'Steller, Beate G.'
'Flock, Michaela'
'Fischer, Roland C.'

_publ_section_title
;
 From organotin hydrides to heteronuclear main group metal compounds:
 isolation of the first neutral bismuth/tin clusters.
;
_journal_issue 78
_journal_name_full 'Chemical communications (Cambridge, England)'
_journal_page_first 10095
_journal_page_last 10098
_journal_paper_doi 10.1039/d1cc02538d
_journal_volume 57
_journal_year 2021
_chemical_formula_moiety 'C72 H102 Sn3'
_chemical_formula_sum 'C72 H102 Sn3'
_chemical_formula_weight 1323.60
_space_group_crystal_system monoclinic
_space_group_IT_number 15
_space_group_name_Hall '-C 2yc'
_space_group_name_H-M_alt 'C 1 2/c 1'
_atom_sites_solution_hydrogens geom
_atom_sites_solution_primary dual
_audit_creation_date 2020-10-14
_audit_creation_method
;
Olex2 1.3
(compiled 2020.07.31 svn.rc2a77460 for OlexSys, GUI svn.r6145)
;
_audit_update_record
;
2021-03-22 deposited with the CCDC.	2021-08-09 downloaded from the CCDC.
;
_cell_angle_alpha 90
_cell_angle_beta 94.905(3)
_cell_angle_gamma 90
_cell_formula_units_Z 4
_cell_length_a 11.8602(7)
_cell_length_b 25.223(2)
_cell_length_c 22.4048(17)
_cell_measurement_reflns_used 9837
_cell_measurement_temperature 249.95
_cell_measurement_theta_max 26.97
_cell_measurement_theta_min 2.44
_cell_volume 6677.8(8)
_computing_cell_refinement 'SAINT v8.34A (Bruker, 2013)'
_computing_data_reduction 'SAINT v8.34A (Bruker, 2013)'
_computing_molecular_graphics 'Olex2 1.3 (Dolomanov et al., 2009)'
_computing_publication_material 'Olex2 1.3 (Dolomanov et al., 2009)'
_computing_structure_refinement 'SHELXL 2014/7 (Sheldrick, 2015)'
_computing_structure_solution 'SHELXD  (Sheldrick, 2008)'
_diffrn_ambient_temperature 249.95
_diffrn_detector 'Bruker APEX2 area detector'
_diffrn_detector_area_resol_mean 7.9
_diffrn_detector_type 'CCD area detector'
_diffrn_measured_fraction_theta_full 0.999
_diffrn_measured_fraction_theta_max 0.997
_diffrn_measurement_device 'three-circle diffractometer'
_diffrn_measurement_device_type 'Bruker SMART APEX2 area detector'
_diffrn_measurement_method '\w and \f scans'
_diffrn_radiation_monochromator 'mirror optics'
_diffrn_radiation_probe x-ray
_diffrn_radiation_type MoK\a
_diffrn_radiation_wavelength 0.71073
_diffrn_reflns_av_R_equivalents 0.0363
_diffrn_reflns_av_unetI/netI 0.0298
_diffrn_reflns_Laue_measured_fraction_full 0.999
_diffrn_reflns_Laue_measured_fraction_max 0.997
_diffrn_reflns_limit_h_max 16
_diffrn_reflns_limit_h_min -14
_diffrn_reflns_limit_k_max 27
_diffrn_reflns_limit_k_min -34
_diffrn_reflns_limit_l_max 30
_diffrn_reflns_limit_l_min -30
_diffrn_reflns_number 52712
_diffrn_reflns_point_group_measured_fraction_full 0.999
_diffrn_reflns_point_group_measured_fraction_max 0.997
_diffrn_reflns_theta_full 25.242
_diffrn_reflns_theta_max 29.029
_diffrn_reflns_theta_min 2.046
_diffrn_source 'microfocus sealed X-ray tube'
_diffrn_source_current 0.99
_diffrn_source_power 0.0495
_diffrn_source_type 'Incoatec I\ms'
_diffrn_source_voltage 50.0
_diffrn_standards_number 0
_exptl_absorpt_coefficient_mu 1.151
_exptl_absorpt_correction_T_max 0.7458
_exptl_absorpt_correction_T_min 0.6840
_exptl_absorpt_correction_type multi-scan
_exptl_absorpt_process_details
;
SADABS-2014/4 (Bruker,2014) was used for absorption correction.
wR2(int) was 0.1290 before and 0.0464 after correction.
The Ratio of minimum to maximum transmission is 0.9171.
The \l/2 correction factor is Not present.
;
_exptl_crystal_colour yellow
_exptl_crystal_colour_primary yellow
_exptl_crystal_density_diffrn 1.317
_exptl_crystal_description Block
_exptl_crystal_F_000 2736
_exptl_crystal_size_max 0.2
_exptl_crystal_size_mid 0.18
_exptl_crystal_size_min 0.16
_refine_diff_density_max 1.556
_refine_diff_density_min -0.931
_refine_diff_density_rms 0.074
_refine_ls_extinction_method none
_refine_ls_goodness_of_fit_ref 1.080
_refine_ls_hydrogen_treatment constr
_refine_ls_matrix_type full
_refine_ls_number_parameters 690
_refine_ls_number_reflns 8870
_refine_ls_number_restraints 1092
_refine_ls_restrained_S_all 1.072
_refine_ls_R_factor_all 0.0514
_refine_ls_R_factor_gt 0.0322
_refine_ls_shift/su_max 0.003
_refine_ls_shift/su_mean 0.000
_refine_ls_structure_factor_coef Fsqd
_refine_ls_weighting_details 'w=1/[\s^2^(Fo^2^)+(0.0181P)^2^+12.6516P] where P=(Fo^2^+2Fc^2^)/3'
_refine_ls_weighting_scheme calc
_refine_ls_wR_factor_gt 0.0608
_refine_ls_wR_factor_ref 0.0713
_reflns_Friedel_coverage 0.000
_reflns_number_gt 6928
_reflns_number_total 8870
_reflns_threshold_expression 'I > 2\s(I)'
_cod_data_source_file d1cc02538d2.cif
_cod_data_source_block rf1974_0m
_cod_original_cell_volume 6677.9(9)
_cod_database_code 7129043
_shelx_shelxl_version_number 2014/7
_shelx_space_group_comment
;
The symmetry employed for this shelxl refinement is uniquely defined
by the following loop, which should always be used as a source of
symmetry information in preference to the above space-group names.
They are only intended as comments.
;
_shelx_estimated_absorpt_t_max 0.837
_shelx_estimated_absorpt_t_min 0.802
_olex2_refinement_description
;
1. Fixed Uiso
 At 1.2 times of:
  All C(H) groups
 At 1.5 times of:
  All C(H,H,H) groups
2. Uiso/Uaniso restraints and constraints
C1 \\sim C2 \\sim C3 \\sim C4 \\sim C5 \\sim C6 \\sim C7 \\sim C8 \\sim C9
\\sim C10 \\sim C11 \\sim C12 \\sim C13 \\sim C14 \\sim C15 \\sim C16 \\sim C17
\\sim C18 \\sim C19 \\sim C20 \\sim C21 \\sim C22 \\sim C23 \\sim C24 \\sim C25
\\sim C26 \\sim C27 \\sim C28 \\sim C29 \\sim C30 \\sim C31 \\sim C32 \\sim C33
\\sim C34 \\sim C35 \\sim C36 \\sim C1A \\sim C2A \\sim C3A \\sim C4A \\sim C5A
\\sim C6A \\sim C7A \\sim C8A \\sim C9A \\sim C10A \\sim C11A \\sim C12A \\sim
C13A \\sim C14A \\sim C15A \\sim C16A \\sim C17A \\sim C18A \\sim C19A \\sim
C20A \\sim C21A \\sim C22A \\sim C23A \\sim C24A \\sim C25A \\sim C26A \\sim
C27A \\sim C28A \\sim C29A \\sim C30A \\sim C31A \\sim C32A \\sim C33A \\sim
C34A \\sim C35A \\sim C36A: within 2A with sigma of 0.015 and sigma for
terminal atoms of 0.03 within 2A
3. Others
 Sof(C1A)=Sof(C2A)=Sof(C3A)=Sof(H3A)=Sof(C4A)=Sof(H4A)=Sof(C5A)=Sof(H5A)=
 Sof(C6A)=Sof(C7A)=Sof(H7A)=Sof(C8A)=Sof(H8AA)=Sof(H8AB)=Sof(H8AC)=Sof(C9A)=
 Sof(H9AA)=Sof(H9AB)=Sof(H9AC)=Sof(C10A)=Sof(H10A)=Sof(C11A)=Sof(H11D)=
 Sof(H11E)=Sof(H11F)=Sof(C12A)=Sof(H12D)=Sof(H12E)=Sof(H12F)=1-FVAR(1)
 Sof(C1)=Sof(C2)=Sof(C3)=Sof(H3)=Sof(C4)=Sof(H4)=Sof(C5)=Sof(H5)=Sof(C6)=
 Sof(C7)=Sof(H7)=Sof(C8)=Sof(H8A)=Sof(H8B)=Sof(H8C)=Sof(C9)=Sof(H9A)=Sof(H9B)=
 Sof(H9C)=Sof(C10)=Sof(H10)=Sof(C11)=Sof(H11A)=Sof(H11B)=Sof(H11C)=Sof(C12)=
 Sof(H12A)=Sof(H12B)=Sof(H12C)=FVAR(1)
 Sof(C13A)=Sof(C14A)=Sof(C15A)=Sof(H15A)=Sof(C16A)=Sof(H16A)=Sof(C17A)=
 Sof(H17A)=Sof(C18A)=Sof(C19A)=Sof(H19A)=Sof(C20A)=Sof(H20D)=Sof(H20E)=
 Sof(H20F)=Sof(C21A)=Sof(H21D)=Sof(H21E)=Sof(H21F)=Sof(C22A)=Sof(H22A)=
 Sof(C23A)=Sof(H23D)=Sof(H23E)=Sof(H23F)=Sof(C24A)=Sof(H24D)=Sof(H24E)=
 Sof(H24F)=1-FVAR(2)
 Sof(C13)=Sof(C14)=Sof(C15)=Sof(H15)=Sof(C16)=Sof(H16)=Sof(C17)=Sof(H17)=
 Sof(C18)=Sof(C19)=Sof(H19)=Sof(C20)=Sof(H20A)=Sof(H20B)=Sof(H20C)=Sof(C21)=
 Sof(H21A)=Sof(H21B)=Sof(H21C)=Sof(C22)=Sof(H22)=Sof(C23)=Sof(H23A)=Sof(H23B)=
 Sof(H23C)=Sof(C24)=Sof(H24A)=Sof(H24B)=Sof(H24C)=FVAR(2)
 Sof(C25A)=Sof(C26A)=Sof(C27A)=Sof(H27A)=Sof(C28A)=Sof(H28A)=Sof(C29A)=
 Sof(H29A)=Sof(C30A)=Sof(C31A)=Sof(H31A)=Sof(C32A)=Sof(H32D)=Sof(H32E)=
 Sof(H32F)=Sof(C33A)=Sof(H33D)=Sof(H33E)=Sof(H33F)=Sof(C34A)=Sof(H34A)=
 Sof(C35A)=Sof(H35D)=Sof(H35E)=Sof(H35F)=Sof(C36A)=Sof(H36D)=Sof(H36E)=
 Sof(H36F)=1-FVAR(3)
 Sof(C25)=Sof(C26)=Sof(C27)=Sof(H27)=Sof(C28)=Sof(H28)=Sof(C29)=Sof(H29)=
 Sof(C30)=Sof(C31)=Sof(H31)=Sof(C32)=Sof(H32A)=Sof(H32B)=Sof(H32C)=Sof(C33)=
 Sof(H33A)=Sof(H33B)=Sof(H33C)=Sof(C34)=Sof(H34)=Sof(C35)=Sof(H35A)=Sof(H35B)=
 Sof(H35C)=Sof(C36)=Sof(H36A)=Sof(H36B)=Sof(H36C)=FVAR(3)
4.a Ternary CH refined with riding coordinates:
 C7(H7), C10(H10), C19(H19), C22(H22), C31(H31), C34(H34), C7A(H7A),
 C10A(H10A), C19A(H19A), C22A(H22A), C31A(H31A), C34A(H34A)
4.b Aromatic/amide H refined with riding coordinates:
 C3(H3), C4(H4), C5(H5), C15(H15), C16(H16), C17(H17), C27(H27), C28(H28),
 C29(H29), C3A(H3A), C4A(H4A), C5A(H5A), C15A(H15A), C16A(H16A), C17A(H17A),
 C27A(H27A), C28A(H28A), C29A(H29A)
4.c Idealised Me refined as rotating group:
 C8(H8A,H8B,H8C), C9(H9A,H9B,H9C), C11(H11A,H11B,H11C), C12(H12A,H12B,H12C),
 C20(H20A,H20B,H20C), C21(H21A,H21B,H21C), C23(H23A,H23B,H23C), C24(H24A,H24B,
 H24C), C32(H32A,H32B,H32C), C33(H33A,H33B,H33C), C35(H35A,H35B,H35C), C36(H36A,
 H36B,H36C), C8A(H8AA,H8AB,H8AC), C9A(H9AA,H9AB,H9AC), C11A(H11D,H11E,H11F),
 C12A(H12D,H12E,H12F), C20A(H20D,H20E,H20F), C21A(H21D,H21E,H21F), C23A(H23D,
 H23E,H23F), C24A(H24D,H24E,H24F), C32A(H32D,H32E,H32F), C33A(H33D,H33E,H33F),
 C35A(H35D,H35E,H35F), C36A(H36D,H36E,H36F)
;
_olex2_submission_special_instructions 'No special instructions were received'

loop_
_space_group_symop_operation_xyz
'x, y, z'
'-x, y, -z+1/2'
'x+1/2, y+1/2, z'
'-x+1/2, y+1/2, -z+1/2'
'-x, -y, -z'
'x, -y, z-1/2'
'-x+1/2, -y+1/2, -z'
'x+1/2, -y+1/2, z-1/2'

loop_
_atom_site_label
_atom_site_type_symbol
_atom_site_fract_x
_atom_site_fract_y
_atom_site_fract_z
_atom_site_U_iso_or_equiv
_atom_site_adp_type
_atom_site_occupancy
_atom_site_site_symmetry_order
_atom_site_calc_flag
_atom_site_refinement_flags_posn
_atom_site_refinement_flags_adp
_atom_site_refinement_flags_occupancy
_atom_site_disorder_assembly
_atom_site_disorder_group
Sn1 Sn 0.5000 0.73911(2) 0.7500 0.03519(6) Uani 1 2 d S T P A .
Sn2 Sn 0.49540(2) 0.63698(2) 0.68527(2) 0.03793(6) Uani 1 1 d . . . . .
C1 C 0.6412(8) 0.7954(4) 0.7739(3) 0.0421(15) Uani 0.715(7) 1 d . U P A 1
C2 C 0.7406(5) 0.7953(3) 0.7431(3) 0.0547(14) Uani 0.715(7) 1 d . U P A 1
C3 C 0.8322(5) 0.8271(3) 0.7638(4) 0.0759(18) Uani 0.715(7) 1 d . U P A 1
H3 H 0.8985 0.8269 0.7437 0.091 Uiso 0.715(7) 1 calc R U P A 1
C4 C 0.8264(7) 0.8588(3) 0.8134(4) 0.091(2) Uani 0.715(7) 1 d . U P A 1
H4 H 0.8897 0.8789 0.8279 0.109 Uiso 0.715(7) 1 calc R U P A 1
C5 C 0.7276(6) 0.8611(3) 0.8420(3) 0.0788(18) Uani 0.715(7) 1 d . U P A 1
H5 H 0.7237 0.8838 0.8750 0.095 Uiso 0.715(7) 1 calc R U P A 1
C6 C 0.6343(7) 0.8306(3) 0.8227(3) 0.0538(15) Uani 0.715(7) 1 d . U P A 1
C7 C 0.7534(5) 0.7630(3) 0.6872(3) 0.0656(15) Uani 0.715(7) 1 d . U P A 1
H7 H 0.6786 0.7474 0.6744 0.079 Uiso 0.715(7) 1 calc R U P A 1
C8 C 0.8363(6) 0.7176(3) 0.6987(4) 0.100(2) Uani 0.715(7) 1 d . U P A 1
H8A H 0.8415 0.6977 0.6620 0.150 Uiso 0.715(7) 1 calc R U P A 1
H8B H 0.8102 0.6944 0.7292 0.150 Uiso 0.715(7) 1 calc R U P A 1
H8C H 0.9103 0.7316 0.7123 0.150 Uiso 0.715(7) 1 calc R U P A 1
C9 C 0.7905(8) 0.7961(4) 0.6348(4) 0.122(3) Uani 0.715(7) 1 d . U P A 1
H9A H 0.7905 0.7740 0.5993 0.183 Uiso 0.715(7) 1 calc R U P A 1
H9B H 0.8660 0.8099 0.6450 0.183 Uiso 0.715(7) 1 calc R U P A 1
H9C H 0.7382 0.8254 0.6269 0.183 Uiso 0.715(7) 1 calc R U P A 1
C10 C 0.5262(7) 0.8395(3) 0.8537(4) 0.0653(18) Uani 0.715(7) 1 d . U P A 1
H10 H 0.4763 0.8085 0.8451 0.078 Uiso 0.715(7) 1 calc R U P A 1
C11 C 0.4629(9) 0.8892(5) 0.8288(5) 0.089(3) Uani 0.715(7) 1 d . U P A 1
H11A H 0.4387 0.8839 0.7868 0.133 Uiso 0.715(7) 1 calc R U P A 1
H11B H 0.5128 0.9196 0.8331 0.133 Uiso 0.715(7) 1 calc R U P A 1
H11C H 0.3972 0.8953 0.8509 0.133 Uiso 0.715(7) 1 calc R U P A 1
C12 C 0.5468(7) 0.8448(3) 0.9219(3) 0.089(2) Uani 0.715(7) 1 d . U P A 1
H12A H 0.5866 0.8777 0.9317 0.134 Uiso 0.715(7) 1 calc R U P A 1
H12B H 0.5921 0.8152 0.9377 0.134 Uiso 0.715(7) 1 calc R U P A 1
H12C H 0.4748 0.8450 0.9394 0.134 Uiso 0.715(7) 1 calc R U P A 1
C13 C 0.6464(8) 0.6184(6) 0.6338(5) 0.055(2) Uani 0.665(8) 1 d . U P B 1
C14 C 0.6443(6) 0.6393(3) 0.5755(3) 0.0681(17) Uani 0.665(8) 1 d . U P B 1
C15 C 0.7359(8) 0.6301(4) 0.5414(4) 0.092(2) Uani 0.665(8) 1 d . U P B 1
H15 H 0.7354 0.6444 0.5027 0.110 Uiso 0.665(8) 1 calc R U P B 1
C16 C 0.8256(8) 0.6006(4) 0.5640(4) 0.108(3) Uani 0.665(8) 1 d . U P B 1
H16 H 0.8870 0.5952 0.5409 0.130 Uiso 0.665(8) 1 calc R U P B 1
C17 C 0.8276(7) 0.5786(4) 0.6206(4) 0.094(2) Uani 0.665(8) 1 d . U P B 1
H17 H 0.8902 0.5583 0.6356 0.113 Uiso 0.665(8) 1 calc R U P B 1
C18 C 0.7380(7) 0.5863(5) 0.6553(4) 0.0654(19) Uani 0.665(8) 1 d . U P B 1
C19 C 0.5470(7) 0.6719(3) 0.5463(3) 0.0673(18) Uani 0.665(8) 1 d . U P B 1
H19 H 0.4934 0.6780 0.5771 0.081 Uiso 0.665(8) 1 calc R U P B 1
C20 C 0.4834(8) 0.6418(4) 0.4952(4) 0.092(2) Uani 0.665(8) 1 d . U P B 1
H20A H 0.4201 0.6630 0.4785 0.138 Uiso 0.665(8) 1 calc R U P B 1
H20B H 0.4555 0.6086 0.5102 0.138 Uiso 0.665(8) 1 calc R U P B 1
H20C H 0.5339 0.6345 0.4644 0.138 Uiso 0.665(8) 1 calc R U P B 1
C21 C 0.5853(8) 0.7258(3) 0.5260(4) 0.092(2) Uani 0.665(8) 1 d . U P B 1
H21A H 0.6382 0.7213 0.4957 0.137 Uiso 0.665(8) 1 calc R U P B 1
H21B H 0.6220 0.7448 0.5600 0.137 Uiso 0.665(8) 1 calc R U P B 1
H21C H 0.5202 0.7459 0.5094 0.137 Uiso 0.665(8) 1 calc R U P B 1
C22 C 0.7441(15) 0.5597(8) 0.7166(5) 0.081(3) Uani 0.665(8) 1 d . U P B 1
H22 H 0.6805 0.5705 0.7398 0.097 Uiso 0.665(8) 1 calc R U P B 1
C23 C 0.8526(12) 0.5777(6) 0.7446(7) 0.148(5) Uani 0.665(8) 1 d . U P B 1
H23A H 0.9119 0.5691 0.7189 0.223 Uiso 0.665(8) 1 calc R U P B 1
H23B H 0.8680 0.5603 0.7830 0.223 Uiso 0.665(8) 1 calc R U P B 1
H23C H 0.8503 0.6158 0.7504 0.223 Uiso 0.665(8) 1 calc R U P B 1
C24 C 0.7462(9) 0.4993(7) 0.7063(9) 0.130(4) Uani 0.665(8) 1 d . U P B 1
H24A H 0.8030 0.4908 0.6791 0.195 Uiso 0.665(8) 1 calc R U P B 1
H24B H 0.6725 0.4877 0.6891 0.195 Uiso 0.665(8) 1 calc R U P B 1
H24C H 0.7644 0.4815 0.7443 0.195 Uiso 0.665(8) 1 calc R U P B 1
C25 C 0.3551(9) 0.6024(5) 0.6306(6) 0.051(2) Uani 0.707(7) 1 d . U P B 1
C26 C 0.3685(7) 0.5492(3) 0.6122(3) 0.0669(18) Uani 0.707(7) 1 d . U P B 1
C27 C 0.2853(7) 0.5266(2) 0.5711(3) 0.092(2) Uani 0.707(7) 1 d . U P B 1
H27 H 0.2933 0.4912 0.5590 0.111 Uiso 0.707(7) 1 calc R U P B 1
C28 C 0.1937(7) 0.5550(3) 0.5485(3) 0.099(2) Uani 0.707(7) 1 d . U P B 1
H28 H 0.1407 0.5398 0.5200 0.119 Uiso 0.707(7) 1 calc R U P B 1
C29 C 0.1796(6) 0.6062(3) 0.5679(3) 0.0815(19) Uani 0.707(7) 1 d . U P B 1
H29 H 0.1145 0.6251 0.5536 0.098 Uiso 0.707(7) 1 calc R U P B 1
C30 C 0.2599(7) 0.6309(4) 0.6084(4) 0.0575(18) Uani 0.707(7) 1 d . U P B 1
C31 C 0.4658(8) 0.5138(5) 0.6360(6) 0.073(2) Uani 0.707(7) 1 d . U P B 1
H31 H 0.5151 0.5356 0.6642 0.088 Uiso 0.707(7) 1 calc R U P B 1
C32 C 0.4272(14) 0.4645(8) 0.6725(10) 0.117(5) Uani 0.707(7) 1 d . U P B 1
H32A H 0.3719 0.4441 0.6477 0.175 Uiso 0.707(7) 1 calc R U P B 1
H32B H 0.3937 0.4767 0.7080 0.175 Uiso 0.707(7) 1 calc R U P B 1
H32C H 0.4923 0.4424 0.6841 0.175 Uiso 0.707(7) 1 calc R U P B 1
C33 C 0.5392(8) 0.4967(5) 0.5846(5) 0.104(3) Uani 0.707(7) 1 d . U P B 1
H33A H 0.4924 0.4775 0.5543 0.157 Uiso 0.707(7) 1 calc R U P B 1
H33B H 0.6005 0.4741 0.6009 0.157 Uiso 0.707(7) 1 calc R U P B 1
H33C H 0.5702 0.5280 0.5668 0.157 Uiso 0.707(7) 1 calc R U P B 1
C34 C 0.234(2) 0.6869(12) 0.6260(9) 0.060(3) Uani 0.707(7) 1 d . U P B 1
H34 H 0.2813 0.6947 0.6634 0.071 Uiso 0.707(7) 1 calc R U P B 1
C35 C 0.1134(5) 0.6977(3) 0.6382(3) 0.0785(19) Uani 0.707(7) 1 d . U P B 1
H35A H 0.1091 0.7315 0.6584 0.118 Uiso 0.707(7) 1 calc R U P B 1
H35B H 0.0870 0.6698 0.6634 0.118 Uiso 0.707(7) 1 calc R U P B 1
H35C H 0.0663 0.6986 0.6006 0.118 Uiso 0.707(7) 1 calc R U P B 1
C36 C 0.2678(6) 0.7259(2) 0.5784(3) 0.0815(18) Uani 0.707(7) 1 d . U P B 1
H36A H 0.3490 0.7242 0.5759 0.122 Uiso 0.707(7) 1 calc R U P B 1
H36B H 0.2468 0.7616 0.5892 0.122 Uiso 0.707(7) 1 calc R U P B 1
H36C H 0.2292 0.7167 0.5398 0.122 Uiso 0.707(7) 1 calc R U P B 1
C1A C 0.651(2) 0.7897(10) 0.7565(8) 0.042(3) Uani 0.285(7) 1 d . U P A 2
C2A C 0.7321(14) 0.7895(7) 0.7160(8) 0.054(3) Uani 0.285(7) 1 d . U P A 2
C3A C 0.8263(12) 0.8215(6) 0.7265(8) 0.070(3) Uani 0.285(7) 1 d . U P A 2
H3A H 0.8814 0.8221 0.6988 0.083 Uiso 0.285(7) 1 calc R U P A 2
C4A C 0.8402(16) 0.8525(8) 0.7771(10) 0.075(3) Uani 0.285(7) 1 d . U P A 2
H4A H 0.9081 0.8715 0.7845 0.090 Uiso 0.285(7) 1 calc R U P A 2
C5A C 0.7613(17) 0.8568(7) 0.8166(9) 0.070(3) Uani 0.285(7) 1 d . U P A 2
H5A H 0.7707 0.8796 0.8499 0.084 Uiso 0.285(7) 1 calc R U P A 2
C6A C 0.6603(15) 0.8241(8) 0.8049(9) 0.052(3) Uani 0.285(7) 1 d . U P A 2
C7A C 0.7201(14) 0.7602(7) 0.6577(8) 0.071(3) Uani 0.285(7) 1 d . U P A 2
H7A H 0.6472 0.7408 0.6542 0.086 Uiso 0.285(7) 1 calc R U P A 2
C8A C 0.8164(16) 0.7210(7) 0.6522(10) 0.101(5) Uani 0.285(7) 1 d . U P A 2
H8AA H 0.8058 0.7031 0.6138 0.152 Uiso 0.285(7) 1 calc R U P A 2
H8AB H 0.8166 0.6950 0.6842 0.152 Uiso 0.285(7) 1 calc R U P A 2
H8AC H 0.8879 0.7398 0.6551 0.152 Uiso 0.285(7) 1 calc R U P A 2
C9A C 0.7206(19) 0.8018(9) 0.6057(10) 0.110(6) Uani 0.285(7) 1 d . U P A 2
H9AA H 0.7379 0.7840 0.5692 0.164 Uiso 0.285(7) 1 calc R U P A 2
H9AB H 0.7775 0.8286 0.6162 0.164 Uiso 0.285(7) 1 calc R U P A 2
H9AC H 0.6468 0.8184 0.5996 0.164 Uiso 0.285(7) 1 calc R U P A 2
C10A C 0.5725(16) 0.8323(8) 0.8496(10) 0.060(3) Uani 0.285(7) 1 d . U P A 2
H10A H 0.5156 0.8037 0.8433 0.072 Uiso 0.285(7) 1 calc R U P A 2
C11A C 0.614(2) 0.8326(10) 0.9153(9) 0.111(6) Uani 0.285(7) 1 d . U P A 2
H11D H 0.6595 0.8012 0.9246 0.167 Uiso 0.285(7) 1 calc R U P A 2
H11E H 0.5498 0.8327 0.9393 0.167 Uiso 0.285(7) 1 calc R U P A 2
H11F H 0.6596 0.8640 0.9243 0.167 Uiso 0.285(7) 1 calc R U P A 2
C12A C 0.509(2) 0.8866(14) 0.8397(14) 0.092(6) Uani 0.285(7) 1 d . U P A 2
H12D H 0.5602 0.9153 0.8521 0.138 Uiso 0.285(7) 1 calc R U P A 2
H12E H 0.4444 0.8873 0.8634 0.138 Uiso 0.285(7) 1 calc R U P A 2
H12F H 0.4837 0.8906 0.7977 0.138 Uiso 0.285(7) 1 calc R U P A 2
C13A C 0.6151(16) 0.6163(11) 0.6226(10) 0.051(3) Uani 0.335(8) 1 d . U P B 2
C14A C 0.5928(14) 0.6359(8) 0.5629(7) 0.067(3) Uani 0.335(8) 1 d . U P B 2
C15A C 0.6708(15) 0.6220(6) 0.5212(7) 0.086(3) Uani 0.335(8) 1 d . U P B 2
H15A H 0.6564 0.6327 0.4811 0.103 Uiso 0.335(8) 1 calc R U P B 2
C16A C 0.7649(16) 0.5940(8) 0.5372(7) 0.094(3) Uani 0.335(8) 1 d . U P B 2
H16A H 0.8159 0.5872 0.5082 0.112 Uiso 0.335(8) 1 calc R U P B 2
C17A C 0.7888(14) 0.5754(7) 0.5933(8) 0.082(3) Uani 0.335(8) 1 d . U P B 2
H17A H 0.8544 0.5553 0.6035 0.098 Uiso 0.335(8) 1 calc R U P B 2
C18A C 0.7081(15) 0.5876(10) 0.6383(8) 0.065(3) Uani 0.335(8) 1 d . U P B 2
C19A C 0.4885(14) 0.6641(7) 0.5402(7) 0.069(3) Uani 0.335(8) 1 d . U P B 2
H19A H 0.4456 0.6724 0.5750 0.082 Uiso 0.335(8) 1 calc R U P B 2
C20A C 0.4112(17) 0.6295(8) 0.4966(7) 0.101(5) Uani 0.335(8) 1 d . U P B 2
H20D H 0.3459 0.6501 0.4812 0.152 Uiso 0.335(8) 1 calc R U P B 2
H20E H 0.3861 0.5987 0.5177 0.152 Uiso 0.335(8) 1 calc R U P B 2
H20F H 0.4531 0.6182 0.4635 0.152 Uiso 0.335(8) 1 calc R U P B 2
C21A C 0.5145(18) 0.7175(7) 0.5094(8) 0.104(5) Uani 0.335(8) 1 d . U P B 2
H21D H 0.5514 0.7105 0.4732 0.156 Uiso 0.335(8) 1 calc R U P B 2
H21E H 0.5640 0.7388 0.5366 0.156 Uiso 0.335(8) 1 calc R U P B 2
H21F H 0.4444 0.7366 0.4993 0.156 Uiso 0.335(8) 1 calc R U P B 2
C22A C 0.746(3) 0.5625(15) 0.7001(12) 0.071(4) Uani 0.335(8) 1 d . U P B 2
H22A H 0.6718 0.5584 0.7165 0.085 Uiso 0.335(8) 1 calc R U P B 2
C23A C 0.7952(16) 0.5030(11) 0.7095(14) 0.099(5) Uani 0.335(8) 1 d . U P B 2
H23D H 0.7639 0.4806 0.6769 0.148 Uiso 0.335(8) 1 calc R U P B 2
H23E H 0.7739 0.4890 0.7472 0.148 Uiso 0.335(8) 1 calc R U P B 2
H23F H 0.8770 0.5036 0.7098 0.148 Uiso 0.335(8) 1 calc R U P B 2
C24A C 0.8237(19) 0.5900(11) 0.7617(11) 0.099(5) Uani 0.335(8) 1 d . U P B 2
H24D H 0.8984 0.5996 0.7508 0.149 Uiso 0.335(8) 1 calc R U P B 2
H24E H 0.8306 0.5644 0.7941 0.149 Uiso 0.335(8) 1 calc R U P B 2
H24F H 0.7853 0.6214 0.7747 0.149 Uiso 0.335(8) 1 calc R U P B 2
C25A C 0.331(2) 0.5972(14) 0.6382(15) 0.053(4) Uani 0.293(7) 1 d . U P B 2
C26A C 0.3291(15) 0.5424(8) 0.6274(8) 0.062(3) Uani 0.293(7) 1 d . U P B 2
C27A C 0.2318(14) 0.5194(6) 0.6011(8) 0.081(3) Uani 0.293(7) 1 d . U P B 2
H27A H 0.2296 0.4826 0.5948 0.097 Uiso 0.293(7) 1 calc R U P B 2
C28A C 0.1377(15) 0.5496(6) 0.5838(8) 0.089(3) Uani 0.293(7) 1 d . U P B 2
H28A H 0.0740 0.5335 0.5635 0.107 Uiso 0.293(7) 1 calc R U P B 2
C29A C 0.1361(14) 0.6011(7) 0.5957(8) 0.076(3) Uani 0.293(7) 1 d . U P B 2
H29A H 0.0694 0.6205 0.5859 0.091 Uiso 0.293(7) 1 calc R U P B 2
C30A C 0.2311(17) 0.6269(10) 0.6223(9) 0.058(3) Uani 0.293(7) 1 d . U P B 2
C31A C 0.4299(18) 0.5079(11) 0.6372(15) 0.062(4) Uani 0.293(7) 1 d . U P B 2
H31A H 0.4869 0.5259 0.6650 0.074 Uiso 0.293(7) 1 calc R U P B 2
C32A C 0.4829(14) 0.4923(11) 0.5833(12) 0.080(5) Uani 0.293(7) 1 d . U P B 2
H32D H 0.4287 0.4729 0.5567 0.120 Uiso 0.293(7) 1 calc R U P B 2
H32E H 0.5478 0.4699 0.5944 0.120 Uiso 0.293(7) 1 calc R U P B 2
H32F H 0.5073 0.5237 0.5630 0.120 Uiso 0.293(7) 1 calc R U P B 2
C33A C 0.398(3) 0.4587(16) 0.664(2) 0.084(6) Uani 0.293(7) 1 d . U P B 2
H33D H 0.4126 0.4296 0.6371 0.126 Uiso 0.293(7) 1 calc R U P B 2
H33E H 0.3185 0.4596 0.6702 0.126 Uiso 0.293(7) 1 calc R U P B 2
H33F H 0.4425 0.4538 0.7018 0.126 Uiso 0.293(7) 1 calc R U P B 2
C34A C 0.224(5) 0.688(3) 0.633(2) 0.061(4) Uani 0.293(7) 1 d . U P B 2
H34A H 0.2972 0.7018 0.6509 0.074 Uiso 0.293(7) 1 calc R U P B 2
C35A C 0.1276(18) 0.6992(9) 0.6762(10) 0.104(5) Uani 0.293(7) 1 d . U P B 2
H35D H 0.1072 0.7365 0.6742 0.156 Uiso 0.293(7) 1 calc R U P B 2
H35E H 0.1550 0.6902 0.7169 0.156 Uiso 0.293(7) 1 calc R U P B 2
H35F H 0.0617 0.6779 0.6639 0.156 Uiso 0.293(7) 1 calc R U P B 2
C36A C 0.189(2) 0.7168(7) 0.5747(9) 0.115(5) Uani 0.293(7) 1 d . U P B 2
H36D H 0.2410 0.7078 0.5451 0.172 Uiso 0.293(7) 1 calc R U P B 2
H36E H 0.1908 0.7548 0.5815 0.172 Uiso 0.293(7) 1 calc R U P B 2
H36F H 0.1129 0.7062 0.5601 0.172 Uiso 0.293(7) 1 calc R U P B 2

loop_
_atom_site_aniso_label
_atom_site_aniso_U_11
_atom_site_aniso_U_22
_atom_site_aniso_U_33
_atom_site_aniso_U_23
_atom_site_aniso_U_13
_atom_site_aniso_U_12
Sn1 0.03681(12) 0.03251(13) 0.03677(13) 0.000 0.00616(9) 0.000
Sn2 0.04847(10) 0.03806(11) 0.02769(9) -0.00546(7) 0.00575(7) 0.00637(7)
C1 0.050(3) 0.034(3) 0.042(4) 0.001(3) 0.003(3) -0.009(2)
C2 0.056(3) 0.048(3) 0.061(3) 0.005(3) 0.010(3) -0.015(2)
C3 0.068(3) 0.066(4) 0.093(4) -0.001(4) 0.006(3) -0.035(3)
C4 0.095(4) 0.072(4) 0.105(5) -0.005(4) -0.002(5) -0.049(3)
C5 0.103(4) 0.056(3) 0.076(4) -0.007(3) 0.003(3) -0.033(3)
C6 0.077(4) 0.039(3) 0.046(3) -0.001(3) 0.003(3) -0.015(3)
C7 0.055(3) 0.082(4) 0.063(4) 0.003(3) 0.022(3) -0.021(3)
C8 0.085(4) 0.120(5) 0.097(5) -0.022(5) 0.021(4) 0.016(4)
C9 0.125(7) 0.156(7) 0.090(6) 0.024(5) 0.039(5) -0.042(6)
C10 0.090(5) 0.051(3) 0.055(3) -0.012(2) 0.006(4) -0.001(4)
C11 0.118(8) 0.055(4) 0.090(5) -0.011(3) -0.009(5) 0.018(5)
C12 0.127(6) 0.086(5) 0.057(3) -0.023(3) 0.016(4) 0.002(4)
C13 0.061(5) 0.057(3) 0.052(4) -0.017(3) 0.021(3) 0.007(4)
C14 0.078(4) 0.081(4) 0.050(3) -0.014(3) 0.032(3) 0.007(4)
C15 0.098(5) 0.119(5) 0.065(4) -0.011(4) 0.045(3) 0.007(4)
C16 0.090(5) 0.148(6) 0.095(5) -0.024(5) 0.053(4) 0.021(5)
C17 0.081(4) 0.115(4) 0.089(5) -0.028(4) 0.032(4) 0.027(4)
C18 0.056(4) 0.068(3) 0.075(5) -0.018(4) 0.019(3) 0.016(3)
C19 0.094(5) 0.075(4) 0.036(3) -0.004(3) 0.028(3) 0.001(4)
C20 0.127(7) 0.090(5) 0.059(4) -0.015(3) 0.003(5) -0.005(5)
C21 0.121(6) 0.093(5) 0.065(4) 0.003(4) 0.028(4) -0.012(5)
C22 0.060(4) 0.089(5) 0.094(7) -0.019(6) 0.010(5) 0.030(3)
C23 0.121(10) 0.124(9) 0.195(13) -0.044(8) -0.018(8) 0.011(7)
C24 0.094(8) 0.103(7) 0.192(9) 0.011(6) -0.003(9) 0.024(8)
C25 0.070(5) 0.038(3) 0.041(3) 0.001(2) -0.015(3) -0.004(3)
C26 0.095(5) 0.042(3) 0.057(4) -0.005(2) -0.027(3) -0.006(3)
C27 0.126(5) 0.049(3) 0.092(4) -0.016(3) -0.044(4) -0.009(3)
C28 0.119(5) 0.074(4) 0.093(4) -0.016(3) -0.057(4) -0.012(4)
C29 0.095(4) 0.067(3) 0.074(4) 0.003(3) -0.042(3) -0.005(3)
C30 0.069(4) 0.049(3) 0.051(4) 0.006(3) -0.017(3) -0.009(3)
C31 0.091(6) 0.052(4) 0.070(3) -0.025(3) -0.030(5) 0.013(4)
C32 0.134(10) 0.066(6) 0.139(9) 0.003(5) -0.049(8) -0.004(6)
C33 0.134(8) 0.083(5) 0.091(5) -0.046(4) -0.023(7) 0.023(7)
C34 0.063(5) 0.059(4) 0.053(5) -0.002(4) -0.015(3) 0.009(4)
C35 0.063(3) 0.090(4) 0.081(4) 0.014(4) -0.005(3) 0.015(3)
C36 0.096(5) 0.051(3) 0.098(4) 0.010(3) 0.012(4) 0.006(3)
C1A 0.053(5) 0.032(5) 0.044(7) -0.001(6) 0.016(6) -0.006(4)
C2A 0.052(4) 0.046(5) 0.064(6) 0.002(5) 0.019(5) -0.019(4)
C3A 0.066(5) 0.064(5) 0.080(6) -0.005(6) 0.018(6) -0.022(5)
C4A 0.073(5) 0.062(6) 0.090(7) -0.013(7) 0.015(6) -0.037(5)
C5A 0.076(6) 0.054(5) 0.081(6) -0.012(5) 0.017(6) -0.037(5)
C6A 0.060(5) 0.040(5) 0.059(6) 0.000(5) 0.016(5) -0.016(4)
C7A 0.063(7) 0.079(7) 0.077(8) -0.009(7) 0.039(6) -0.013(6)
C8A 0.096(9) 0.104(10) 0.111(10) -0.017(10) 0.045(9) -0.009(8)
C9A 0.115(13) 0.119(12) 0.104(13) 0.026(11) 0.060(10) -0.004(11)
C10A 0.077(7) 0.047(6) 0.056(6) -0.011(5) 0.009(6) -0.023(6)
C11A 0.125(13) 0.133(13) 0.079(10) -0.017(10) 0.021(10) -0.024(12)
C12A 0.093(13) 0.097(12) 0.087(13) -0.015(11) 0.022(11) 0.000(12)
C13A 0.059(7) 0.046(5) 0.052(6) -0.005(5) 0.023(5) 0.012(6)
C14A 0.088(6) 0.075(5) 0.042(5) -0.008(4) 0.029(5) 0.003(6)
C15A 0.103(7) 0.102(6) 0.057(6) -0.010(5) 0.039(5) -0.005(6)
C16A 0.093(7) 0.117(6) 0.077(6) -0.028(6) 0.047(5) 0.004(6)
C17A 0.073(6) 0.096(6) 0.081(6) -0.022(6) 0.038(5) 0.013(5)
C18A 0.062(6) 0.065(5) 0.070(6) -0.008(5) 0.026(5) 0.005(5)
C19A 0.104(8) 0.067(6) 0.037(5) 0.002(5) 0.013(6) 0.002(7)
C20A 0.138(13) 0.105(11) 0.057(7) -0.025(7) -0.016(10) 0.021(11)
C21A 0.155(12) 0.085(9) 0.073(8) 0.032(7) 0.021(9) 0.017(10)
C22A 0.052(5) 0.070(6) 0.096(8) -0.013(7) 0.032(7) 0.021(5)
C23A 0.090(11) 0.082(10) 0.125(11) -0.021(8) 0.008(11) 0.039(11)
C24A 0.072(9) 0.131(13) 0.097(10) -0.048(9) 0.026(7) -0.004(8)
C25A 0.068(7) 0.038(6) 0.050(7) -0.006(6) -0.020(6) -0.005(6)
C26A 0.079(6) 0.038(5) 0.066(6) -0.011(5) -0.021(5) -0.001(5)
C27A 0.095(7) 0.052(5) 0.088(7) -0.021(5) -0.037(5) -0.010(5)
C28A 0.094(6) 0.068(6) 0.097(7) -0.019(6) -0.045(5) -0.012(5)
C29A 0.078(6) 0.066(6) 0.078(7) -0.008(6) -0.036(5) -0.002(5)
C30A 0.067(6) 0.047(5) 0.056(6) -0.003(5) -0.023(5) 0.003(5)
C31A 0.077(8) 0.035(6) 0.069(6) -0.007(5) -0.018(7) -0.009(6)
C32A 0.072(10) 0.069(9) 0.098(10) -0.031(8) 0.001(10) 0.007(9)
C33A 0.084(11) 0.053(11) 0.109(12) 0.006(9) -0.033(11) 0.016(10)
C34A 0.070(8) 0.048(6) 0.062(8) -0.004(7) -0.018(7) 0.008(7)
C35A 0.104(11) 0.086(10) 0.128(12) -0.012(11) 0.044(11) 0.020(8)
C36A 0.152(12) 0.071(9) 0.116(10) 0.011(8) -0.021(11) 0.024(10)

loop_
_atom_type_symbol
_atom_type_description
_atom_type_scat_dispersion_real
_atom_type_scat_dispersion_imag
_atom_type_scat_source
C C 0.0033 0.0016 'International Tables Vol C Tables 4.2.6.8 and 6.1.1.4'
H H 0.0000 0.0000 'International Tables Vol C Tables 4.2.6.8 and 6.1.1.4'
Sn Sn -0.6537 1.4246 'International Tables Vol C Tables 4.2.6.8 and 6.1.1.4'

loop_
_geom_angle_atom_site_label_1
_geom_angle_atom_site_label_2
_geom_angle_atom_site_label_3
_geom_angle
_geom_angle_site_symmetry_1
_geom_angle_site_symmetry_3
_geom_angle_publ_flag
Sn2 Sn1 Sn2 58.639(10) . 2_656 ?
C1 Sn1 Sn2 117.1(2) 2_656 . ?
C1 Sn1 Sn2 131.0(2) 2_656 2_656 ?
C1 Sn1 Sn2 117.1(2) . 2_656 ?
C1 Sn1 Sn2 131.0(2) . . ?
C1 Sn1 C1 100.8(5) 2_656 . ?
C1A Sn1 Sn2 119.6(7) 2_656 . ?
C1A Sn1 Sn2 119.6(7) . 2_656 ?
C1A Sn1 Sn2 121.4(5) . . ?
C1A Sn1 Sn2 121.4(5) 2_656 2_656 ?
C1A Sn1 C1A 108.8(13) . 2_656 ?
Sn2 Sn2 Sn1 60.681(5) 2_656 . ?
C13 Sn2 Sn1 116.7(3) . . ?
C13 Sn2 Sn2 123.2(3) . 2_656 ?
C25 Sn2 Sn1 127.6(4) . . ?
C25 Sn2 Sn2 121.9(3) . 2_656 ?
C25 Sn2 C13 103.4(4) . . ?
C13A Sn2 Sn1 123.3(7) . . ?
C13A Sn2 Sn2 133.3(5) . 2_656 ?
C13A Sn2 C25A 99.9(10) . . ?
C25A Sn2 Sn1 124.7(9) . . ?
C25A Sn2 Sn2 114.0(7) . 2_656 ?
C2 C1 Sn1 121.5(5) . . ?
C2 C1 C6 118.8(7) . . ?
C6 C1 Sn1 119.6(5) . . ?
C1 C2 C7 123.5(5) . . ?
C3 C2 C1 119.5(6) . . ?
C3 C2 C7 117.0(6) . . ?
C2 C3 H3 119.6 . . ?
C4 C3 C2 120.8(6) . . ?
C4 C3 H3 119.6 . . ?
C3 C4 H4 120.0 . . ?
C3 C4 C5 120.0(6) . . ?
C5 C4 H4 120.0 . . ?
C4 C5 H5 119.4 . . ?
C4 C5 C6 121.2(6) . . ?
C6 C5 H5 119.4 . . ?
C1 C6 C10 123.3(6) . . ?
C5 C6 C1 119.5(7) . . ?
C5 C6 C10 117.1(6) . . ?
C2 C7 H7 107.6 . . ?
C2 C7 C8 112.1(5) . . ?
C2 C7 C9 113.3(6) . . ?
C8 C7 H7 107.6 . . ?
C8 C7 C9 108.5(6) . . ?
C9 C7 H7 107.6 . . ?
C7 C8 H8A 109.5 . . ?
C7 C8 H8B 109.5 . . ?
C7 C8 H8C 109.5 . . ?
H8A C8 H8B 109.5 . . ?
H8A C8 H8C 109.5 . . ?
H8B C8 H8C 109.5 . . ?
C7 C9 H9A 109.5 . . ?
C7 C9 H9B 109.5 . . ?
C7 C9 H9C 109.5 . . ?
H9A C9 H9B 109.5 . . ?
H9A C9 H9C 109.5 . . ?
H9B C9 H9C 109.5 . . ?
C6 C10 H10 107.9 . . ?
C6 C10 C11 110.9(7) . . ?
C6 C10 C12 113.5(6) . . ?
C11 C10 H10 107.9 . . ?
C12 C10 H10 107.9 . . ?
C12 C10 C11 108.7(7) . . ?
C10 C11 H11A 109.5 . . ?
C10 C11 H11B 109.5 . . ?
C10 C11 H11C 109.5 . . ?
H11A C11 H11B 109.5 . . ?
H11A C11 H11C 109.5 . . ?
H11B C11 H11C 109.5 . . ?
C10 C12 H12A 109.5 . . ?
C10 C12 H12B 109.5 . . ?
C10 C12 H12C 109.5 . . ?
H12A C12 H12B 109.5 . . ?
H12A C12 H12C 109.5 . . ?
H12B C12 H12C 109.5 . . ?
C14 C13 Sn2 116.3(7) . . ?
C18 C13 Sn2 124.6(8) . . ?
C18 C13 C14 119.1(9) . . ?
C13 C14 C19 123.7(6) . . ?
C15 C14 C13 119.4(7) . . ?
C15 C14 C19 116.9(7) . . ?
C14 C15 H15 119.8 . . ?
C16 C15 C14 120.4(7) . . ?
C16 C15 H15 119.8 . . ?
C15 C16 H16 119.6 . . ?
C15 C16 C17 120.9(7) . . ?
C17 C16 H16 119.6 . . ?
C16 C17 H17 119.8 . . ?
C16 C17 C18 120.3(8) . . ?
C18 C17 H17 119.8 . . ?
C13 C18 C22 122.5(10) . . ?
C17 C18 C13 119.8(9) . . ?
C17 C18 C22 117.7(9) . . ?
C14 C19 H19 107.2 . . ?
C14 C19 C20 111.3(7) . . ?
C20 C19 H19 107.2 . . ?
C21 C19 C14 112.3(6) . . ?
C21 C19 H19 107.2 . . ?
C21 C19 C20 111.4(6) . . ?
C19 C20 H20A 109.5 . . ?
C19 C20 H20B 109.5 . . ?
C19 C20 H20C 109.5 . . ?
H20A C20 H20B 109.5 . . ?
H20A C20 H20C 109.5 . . ?
H20B C20 H20C 109.5 . . ?
C19 C21 H21A 109.5 . . ?
C19 C21 H21B 109.5 . . ?
C19 C21 H21C 109.5 . . ?
H21A C21 H21B 109.5 . . ?
H21A C21 H21C 109.5 . . ?
H21B C21 H21C 109.5 . . ?
C18 C22 H22 111.9 . . ?
C18 C22 C24 107.6(12) . . ?
C23 C22 C18 102.8(14) . . ?
C23 C22 H22 111.9 . . ?
C23 C22 C24 110.4(13) . . ?
C24 C22 H22 111.9 . . ?
C22 C23 H23A 109.5 . . ?
C22 C23 H23B 109.5 . . ?
C22 C23 H23C 109.5 . . ?
H23A C23 H23B 109.5 . . ?
H23A C23 H23C 109.5 . . ?
H23B C23 H23C 109.5 . . ?
C22 C24 H24A 109.5 . . ?
C22 C24 H24B 109.5 . . ?
C22 C24 H24C 109.5 . . ?
H24A C24 H24B 109.5 . . ?
H24A C24 H24C 109.5 . . ?
H24B C24 H24C 109.5 . . ?
C26 C25 Sn2 116.5(7) . . ?
C30 C25 Sn2 123.7(9) . . ?
C30 C25 C26 119.5(9) . . ?
C25 C26 C31 123.8(7) . . ?
C27 C26 C25 118.8(7) . . ?
C27 C26 C31 117.4(7) . . ?
C26 C27 H27 119.3 . . ?
C28 C27 C26 121.4(6) . . ?
C28 C27 H27 119.3 . . ?
C27 C28 H28 120.3 . . ?
C27 C28 C29 119.4(5) . . ?
C29 C28 H28 120.3 . . ?
C28 C29 H29 119.2 . . ?
C28 C29 C30 121.7(7) . . ?
C30 C29 H29 119.2 . . ?
C25 C30 C29 119.1(9) . . ?
C25 C30 C34 124.7(11) . . ?
C29 C30 C34 116.1(11) . . ?
C26 C31 H31 106.7 . . ?
C26 C31 C32 113.5(9) . . ?
C26 C31 C33 111.0(9) . . ?
C32 C31 H31 106.7 . . ?
C33 C31 H31 106.7 . . ?
C33 C31 C32 111.6(11) . . ?
C31 C32 H32A 109.5 . . ?
C31 C32 H32B 109.5 . . ?
C31 C32 H32C 109.5 . . ?
H32A C32 H32B 109.5 . . ?
H32A C32 H32C 109.5 . . ?
H32B C32 H32C 109.5 . . ?
C31 C33 H33A 109.5 . . ?
C31 C33 H33B 109.5 . . ?
C31 C33 H33C 109.5 . . ?
H33A C33 H33B 109.5 . . ?
H33A C33 H33C 109.5 . . ?
H33B C33 H33C 109.5 . . ?
C30 C34 H34 107.1 . . ?
C30 C34 C36 110.3(13) . . ?
C35 C34 C30 116.1(18) . . ?
C35 C34 H34 107.1 . . ?
C35 C34 C36 108.8(17) . . ?
C36 C34 H34 107.1 . . ?
C34 C35 H35A 109.5 . . ?
C34 C35 H35B 109.5 . . ?
C34 C35 H35C 109.5 . . ?
H35A C35 H35B 109.5 . . ?
H35A C35 H35C 109.5 . . ?
H35B C35 H35C 109.5 . . ?
C34 C36 H36A 109.5 . . ?
C34 C36 H36B 109.5 . . ?
C34 C36 H36C 109.5 . . ?
H36A C36 H36B 109.5 . . ?
H36A C36 H36C 109.5 . . ?
H36B C36 H36C 109.5 . . ?
C2A C1A Sn1 124.6(14) . . ?
C2A C1A C6A 120(2) . . ?
C6A C1A Sn1 115.3(13) . . ?
C1A C2A C3A 119.1(17) . . ?
C1A C2A C7A 123.8(15) . . ?
C3A C2A C7A 116.9(14) . . ?
C2A C3A H3A 119.7 . . ?
C4A C3A C2A 120.7(15) . . ?
C4A C3A H3A 119.7 . . ?
C3A C4A H4A 118.4 . . ?
C5A C4A C3A 123.1(16) . . ?
C5A C4A H4A 118.4 . . ?
C4A C5A H5A 121.9 . . ?
C4A C5A C6A 116.2(15) . . ?
C6A C5A H5A 121.9 . . ?
C1A C6A C5A 120.3(16) . . ?
C1A C6A C10A 126.0(17) . . ?
C5A C6A C10A 113.7(17) . . ?
C2A C7A H7A 109.2 . . ?
C2A C7A C8A 112.0(16) . . ?
C2A C7A C9A 108.2(15) . . ?
C8A C7A H7A 109.2 . . ?
C8A C7A C9A 108.9(13) . . ?
C9A C7A H7A 109.2 . . ?
C7A C8A H8AA 109.5 . . ?
C7A C8A H8AB 109.5 . . ?
C7A C8A H8AC 109.5 . . ?
H8AA C8A H8AB 109.5 . . ?
H8AA C8A H8AC 109.5 . . ?
H8AB C8A H8AC 109.5 . . ?
C7A C9A H9AA 109.5 . . ?
C7A C9A H9AB 109.5 . . ?
C7A C9A H9AC 109.5 . . ?
H9AA C9A H9AB 109.5 . . ?
H9AA C9A H9AC 109.5 . . ?
H9AB C9A H9AC 109.5 . . ?
C6A C10A H10A 107.7 . . ?
C6A C10A C12A 112.0(19) . . ?
C11A C10A C6A 117.2(17) . . ?
C11A C10A H10A 107.7 . . ?
C11A C10A C12A 104.2(18) . . ?
C12A C10A H10A 107.7 . . ?
C10A C11A H11D 109.5 . . ?
C10A C11A H11E 109.5 . . ?
C10A C11A H11F 109.5 . . ?
H11D C11A H11E 109.5 . . ?
H11D C11A H11F 109.5 . . ?
H11E C11A H11F 109.5 . . ?
C10A C12A H12D 109.5 . . ?
C10A C12A H12E 109.5 . . ?
C10A C12A H12F 109.5 . . ?
H12D C12A H12E 109.5 . . ?
H12D C12A H12F 109.5 . . ?
H12E C12A H12F 109.5 . . ?
C14A C13A Sn2 116.6(13) . . ?
C18A C13A Sn2 122.3(15) . . ?
C18A C13A C14A 121.0(18) . . ?
C13A C14A C19A 124.8(13) . . ?
C15A C14A C13A 116.9(16) . . ?
C15A C14A C19A 117.9(14) . . ?
C14A C15A H15A 119.0 . . ?
C16A C15A C14A 122.0(14) . . ?
C16A C15A H15A 119.0 . . ?
C15A C16A H16A 118.8 . . ?
C15A C16A C17A 122.3(14) . . ?
C17A C16A H16A 118.8 . . ?
C16A C17A H17A 121.1 . . ?
C16A C17A C18A 117.7(15) . . ?
C18A C17A H17A 121.1 . . ?
C13A C18A C17A 119.9(17) . . ?
C13A C18A C22A 128.6(19) . . ?
C17A C18A C22A 111.5(18) . . ?
C14A C19A H19A 107.5 . . ?
C14A C19A C20A 112.2(14) . . ?
C14A C19A C21A 112.1(13) . . ?
C20A C19A H19A 107.5 . . ?
C20A C19A C21A 109.7(13) . . ?
C21A C19A H19A 107.5 . . ?
C19A C20A H20D 109.5 . . ?
C19A C20A H20E 109.5 . . ?
C19A C20A H20F 109.5 . . ?
H20D C20A H20E 109.5 . . ?
H20D C20A H20F 109.5 . . ?
H20E C20A H20F 109.5 . . ?
C19A C21A H21D 109.5 . . ?
C19A C21A H21E 109.5 . . ?
C19A C21A H21F 109.5 . . ?
H21D C21A H21E 109.5 . . ?
H21D C21A H21F 109.5 . . ?
H21E C21A H21F 109.5 . . ?
C18A C22A H22A 100.1 . . ?
C18A C22A C23A 125(2) . . ?
C18A C22A C24A 130(3) . . ?
C23A C22A H22A 100.1 . . ?
C23A C22A C24A 96(2) . . ?
C24A C22A H22A 100.1 . . ?
C22A C23A H23D 109.5 . . ?
C22A C23A H23E 109.5 . . ?
C22A C23A H23F 109.5 . . ?
H23D C23A H23E 109.5 . . ?
H23D C23A H23F 109.5 . . ?
H23E C23A H23F 109.5 . . ?
C22A C24A H24D 109.5 . . ?
C22A C24A H24E 109.5 . . ?
C22A C24A H24F 109.5 . . ?
H24D C24A H24E 109.5 . . ?
H24D C24A H24F 109.5 . . ?
H24E C24A H24F 109.5 . . ?
C26A C25A Sn2 119.6(19) . . ?
C26A C25A C30A 119(2) . . ?
C30A C25A Sn2 122(2) . . ?
C25A C26A C31A 123.7(18) . . ?
C27A C26A C25A 119.1(18) . . ?
C27A C26A C31A 116.9(16) . . ?
C26A C27A H27A 119.5 . . ?
C26A C27A C28A 121.1(14) . . ?
C28A C27A H27A 119.5 . . ?
C27A C28A H28A 119.7 . . ?
C29A C28A C27A 120.6(13) . . ?
C29A C28A H28A 119.7 . . ?
C28A C29A H29A 119.3 . . ?
C28A C29A C30A 121.3(16) . . ?
C30A C29A H29A 119.3 . . ?
C25A C30A C34A 123(3) . . ?
C29A C30A C25A 119(2) . . ?
C29A C30A C34A 118(3) . . ?
C26A C31A H31A 108.9 . . ?
C32A C31A C26A 116(2) . . ?
C32A C31A H31A 108.9 . . ?
C33A C31A C26A 109(2) . . ?
C33A C31A H31A 108.9 . . ?
C33A C31A C32A 105(3) . . ?
C31A C32A H32D 109.5 . . ?
C31A C32A H32E 109.5 . . ?
C31A C32A H32F 109.5 . . ?
H32D C32A H32E 109.5 . . ?
H32D C32A H32F 109.5 . . ?
H32E C32A H32F 109.5 . . ?
C31A C33A H33D 109.5 . . ?
C31A C33A H33E 109.5 . . ?
C31A C33A H33F 109.5 . . ?
H33D C33A H33E 109.5 . . ?
H33D C33A H33F 109.5 . . ?
H33E C33A H33F 109.5 . . ?
C30A C34A H34A 110.3 . . ?
C30A C34A C35A 109(4) . . ?
C35A C34A H34A 110.3 . . ?
C36A C34A C30A 111(4) . . ?
C36A C34A H34A 110.3 . . ?
C36A C34A C35A 107(4) . . ?
C34A C35A H35D 109.5 . . ?
C34A C35A H35E 109.5 . . ?
C34A C35A H35F 109.5 . . ?
H35D C35A H35E 109.5 . . ?
H35D C35A H35F 109.5 . . ?
H35E C35A H35F 109.5 . . ?
C34A C36A H36D 109.5 . . ?
C34A C36A H36E 109.5 . . ?
C34A C36A H36F 109.5 . . ?
H36D C36A H36E 109.5 . . ?
H36D C36A H36F 109.5 . . ?
H36E C36A H36F 109.5 . . ?

loop_
_geom_bond_atom_site_label_1
_geom_bond_atom_site_label_2
_geom_bond_distance
_geom_bond_site_symmetry_2
_geom_bond_publ_flag
Sn1 Sn2 2.9543(3) 2_656 ?
Sn1 Sn2 2.9543(3) . ?
Sn1 C1 2.225(10) 2_656 ?
Sn1 C1 2.225(10) . ?
Sn1 C1A 2.19(3) 2_656 ?
Sn1 C1A 2.19(3) . ?
Sn2 Sn2 2.8933(4) 2_656 ?
Sn2 C13 2.261(11) . ?
Sn2 C25 2.164(12) . ?
Sn2 C13A 2.15(2) . ?
Sn2 C25A 2.36(3) . ?
C1 C2 1.416(10) . ?
C1 C6 1.417(8) . ?
C2 C3 1.399(8) . ?
C2 C7 1.512(8) . ?
C3 H3 0.9400 . ?
C3 C4 1.374(10) . ?
C4 H4 0.9400 . ?
C4 C5 1.384(10) . ?
C5 H5 0.9400 . ?
C5 C6 1.386(9) . ?
C6 C10 1.526(9) . ?
C7 H7 0.9900 . ?
C7 C8 1.517(10) . ?
C7 C9 1.536(9) . ?
C8 H8A 0.9700 . ?
C8 H8B 0.9700 . ?
C8 H8C 0.9700 . ?
C9 H9A 0.9700 . ?
C9 H9B 0.9700 . ?
C9 H9C 0.9700 . ?
C10 H10 0.9900 . ?
C10 C11 1.541(12) . ?
C10 C12 1.532(10) . ?
C11 H11A 0.9700 . ?
C11 H11B 0.9700 . ?
C11 H11C 0.9700 . ?
C12 H12A 0.9700 . ?
C12 H12B 0.9700 . ?
C12 H12C 0.9700 . ?
C13 C14 1.407(13) . ?
C13 C18 1.405(13) . ?
C14 C15 1.399(9) . ?
C14 C19 1.518(11) . ?
C15 H15 0.9400 . ?
C15 C16 1.360(12) . ?
C16 H16 0.9400 . ?
C16 C17 1.381(12) . ?
C17 H17 0.9400 . ?
C17 C18 1.383(11) . ?
C18 C22 1.525(16) . ?
C19 H19 0.9900 . ?
C19 C20 1.520(10) . ?
C19 C21 1.516(11) . ?
C20 H20A 0.9700 . ?
C20 H20B 0.9700 . ?
C20 H20C 0.9700 . ?
C21 H21A 0.9700 . ?
C21 H21B 0.9700 . ?
C21 H21C 0.9700 . ?
C22 H22 0.9900 . ?
C22 C23 1.46(2) . ?
C22 C24 1.54(3) . ?
C23 H23A 0.9700 . ?
C23 H23B 0.9700 . ?
C23 H23C 0.9700 . ?
C24 H24A 0.9700 . ?
C24 H24B 0.9700 . ?
C24 H24C 0.9700 . ?
C25 C26 1.416(15) . ?
C25 C30 1.394(14) . ?
C26 C27 1.411(8) . ?
C26 C31 1.518(12) . ?
C27 H27 0.9400 . ?
C27 C28 1.362(9) . ?
C28 H28 0.9400 . ?
C28 C29 1.376(9) . ?
C29 H29 0.9400 . ?
C29 C30 1.404(10) . ?
C30 C34 1.51(3) . ?
C31 H31 0.9900 . ?
C31 C32 1.58(2) . ?
C31 C33 1.562(16) . ?
C32 H32A 0.9700 . ?
C32 H32B 0.9700 . ?
C32 H32C 0.9700 . ?
C33 H33A 0.9700 . ?
C33 H33B 0.9700 . ?
C33 H33C 0.9700 . ?
C34 H34 0.9900 . ?
C34 C35 1.50(2) . ?
C34 C36 1.53(3) . ?
C35 H35A 0.9700 . ?
C35 H35B 0.9700 . ?
C35 H35C 0.9700 . ?
C36 H36A 0.9700 . ?
C36 H36B 0.9700 . ?
C36 H36C 0.9700 . ?
C1A C2A 1.38(2) . ?
C1A C6A 1.39(2) . ?
C2A C3A 1.38(2) . ?
C2A C7A 1.50(2) . ?
C3A H3A 0.9400 . ?
C3A C4A 1.38(2) . ?
C4A H4A 0.9400 . ?
C4A C5A 1.35(3) . ?
C5A H5A 0.9400 . ?
C5A C6A 1.46(2) . ?
C6A C10A 1.52(2) . ?
C7A H7A 0.9900 . ?
C7A C8A 1.52(2) . ?
C7A C9A 1.57(2) . ?
C8A H8AA 0.9700 . ?
C8A H8AB 0.9700 . ?
C8A H8AC 0.9700 . ?
C9A H9AA 0.9700 . ?
C9A H9AB 0.9700 . ?
C9A H9AC 0.9700 . ?
C10A H10A 0.9900 . ?
C10A C11A 1.51(3) . ?
C10A C12A 1.57(3) . ?
C11A H11D 0.9700 . ?
C11A H11E 0.9700 . ?
C11A H11F 0.9700 . ?
C12A H12D 0.9700 . ?
C12A H12E 0.9700 . ?
C12A H12F 0.9700 . ?
C13A C14A 1.43(3) . ?
C13A C18A 1.34(3) . ?
C14A C15A 1.414(18) . ?
C14A C19A 1.48(2) . ?
C15A H15A 0.9400 . ?
C15A C16A 1.34(2) . ?
C16A H16A 0.9400 . ?
C16A C17A 1.35(2) . ?
C17A H17A 0.9400 . ?
C17A C18A 1.48(2) . ?
C18A C22A 1.55(3) . ?
C19A H19A 0.9900 . ?
C19A C20A 1.55(2) . ?
C19A C21A 1.56(2) . ?
C20A H20D 0.9700 . ?
C20A H20E 0.9700 . ?
C20A H20F 0.9700 . ?
C21A H21D 0.9700 . ?
C21A H21E 0.9700 . ?
C21A H21F 0.9700 . ?
C22A H22A 0.9900 . ?
C22A C23A 1.62(5) . ?
C22A C24A 1.74(4) . ?
C23A H23D 0.9700 . ?
C23A H23E 0.9700 . ?
C23A H23F 0.9700 . ?
C24A H24D 0.9700 . ?
C24A H24E 0.9700 . ?
C24A H24F 0.9700 . ?
C25A C26A 1.40(4) . ?
C25A C30A 1.42(4) . ?
C26A C27A 1.38(2) . ?
C26A C31A 1.48(3) . ?
C27A H27A 0.9400 . ?
C27A C28A 1.38(2) . ?
C28A H28A 0.9400 . ?
C28A C29A 1.33(2) . ?
C29A H29A 0.9400 . ?
C29A C30A 1.39(2) . ?
C30A C34A 1.57(7) . ?
C31A H31A 0.9900 . ?
C31A C32A 1.46(4) . ?
C31A C33A 1.44(5) . ?
C32A H32D 0.9700 . ?
C32A H32E 0.9700 . ?
C32A H32F 0.9700 . ?
C33A H33D 0.9700 . ?
C33A H33E 0.9700 . ?
C33A H33F 0.9700 . ?
C34A H34A 0.9900 . ?
C34A C35A 1.58(6) . ?
C34A C36A 1.52(6) . ?
C35A H35D 0.9700 . ?
C35A H35E 0.9700 . ?
C35A H35F 0.9700 . ?
C36A H36D 0.9700 . ?
C36A H36E 0.9700 . ?
C36A H36F 0.9700 . ?

loop_
_geom_torsion_atom_site_label_1
_geom_torsion_atom_site_label_2
_geom_torsion_atom_site_label_3
_geom_torsion_atom_site_label_4
_geom_torsion
_geom_torsion_site_symmetry_1
_geom_torsion_site_symmetry_2
_geom_torsion_site_symmetry_3
_geom_torsion_site_symmetry_4
_geom_torsion_publ_flag
Sn1 C1 C2 C3 -172.9(5) . . . . ?
Sn1 C1 C2 C7 8.3(9) . . . . ?
Sn1 C1 C6 C5 172.4(5) . . . . ?
Sn1 C1 C6 C10 -11.2(9) . . . . ?
Sn1 C1A C2A C3A -177.0(15) . . . . ?
Sn1 C1A C2A C7A 9(3) . . . . ?
Sn1 C1A C6A C5A 175.2(15) . . . . ?
Sn1 C1A C6A C10A -5(3) . . . . ?
Sn2 C13 C14 C15 179.0(7) . . . . ?
Sn2 C13 C14 C19 -1.2(11) . . . . ?
Sn2 C13 C18 C17 -178.4(8) . . . . ?
Sn2 C13 C18 C22 0.8(15) . . . . ?
Sn2 C25 C26 C27 -172.9(6) . . . . ?
Sn2 C25 C26 C31 9.3(11) . . . . ?
Sn2 C25 C30 C29 172.9(6) . . . . ?
Sn2 C25 C30 C34 -9.0(14) . . . . ?
Sn2 C13A C14A C15A -179.5(13) . . . . ?
Sn2 C13A C14A C19A -7(2) . . . . ?
Sn2 C13A C18A C17A -178.9(15) . . . . ?
Sn2 C13A C18A C22A 3(3) . . . . ?
Sn2 C25A C26A C27A 178.6(15) . . . . ?
Sn2 C25A C26A C31A -8(3) . . . . ?
Sn2 C25A C30A C29A -178.8(16) . . . . ?
Sn2 C25A C30A C34A 2(4) . . . . ?
C1 C2 C3 C4 -0.6(10) . . . . ?
C1 C2 C7 C8 -110.0(7) . . . . ?
C1 C2 C7 C9 126.8(7) . . . . ?
C1 C6 C10 C11 -96.9(9) . . . . ?
C1 C6 C10 C12 140.4(7) . . . . ?
C2 C1 C6 C5 -4.9(10) . . . . ?
C2 C1 C6 C10 171.5(7) . . . . ?
C2 C3 C4 C5 -2.6(11) . . . . ?
C3 C2 C7 C8 71.1(7) . . . . ?
C3 C2 C7 C9 -52.1(8) . . . . ?
C3 C4 C5 C6 2.1(11) . . . . ?
C4 C5 C6 C1 1.7(10) . . . . ?
C4 C5 C6 C10 -174.9(7) . . . . ?
C5 C6 C10 C11 79.6(8) . . . . ?
C5 C6 C10 C12 -43.1(9) . . . . ?
C6 C1 C2 C3 4.4(10) . . . . ?
C6 C1 C2 C7 -174.5(6) . . . . ?
C7 C2 C3 C4 178.3(6) . . . . ?
C13 C14 C15 C16 0.8(14) . . . . ?
C13 C14 C19 C20 -111.0(9) . . . . ?
C13 C14 C19 C21 123.3(8) . . . . ?
C13 C18 C22 C23 -125.5(12) . . . . ?
C13 C18 C22 C24 118.0(12) . . . . ?
C14 C13 C18 C17 4.1(13) . . . . ?
C14 C13 C18 C22 -176.7(11) . . . . ?
C14 C15 C16 C17 0.9(15) . . . . ?
C15 C14 C19 C20 68.9(9) . . . . ?
C15 C14 C19 C21 -56.8(9) . . . . ?
C15 C16 C17 C18 -0.1(15) . . . . ?
C16 C17 C18 C13 -2.5(14) . . . . ?
C16 C17 C18 C22 178.3(11) . . . . ?
C17 C18 C22 C23 53.7(15) . . . . ?
C17 C18 C22 C24 -62.8(14) . . . . ?
C18 C13 C14 C15 -3.3(13) . . . . ?
C18 C13 C14 C19 176.6(8) . . . . ?
C19 C14 C15 C16 -179.0(8) . . . . ?
C25 C26 C27 C28 0.5(12) . . . . ?
C25 C26 C31 C32 115.6(11) . . . . ?
C25 C26 C31 C33 -117.6(9) . . . . ?
C25 C30 C34 C35 -136.2(13) . . . . ?
C25 C30 C34 C36 99.6(15) . . . . ?
C26 C25 C30 C29 -0.5(11) . . . . ?
C26 C25 C30 C34 177.7(11) . . . . ?
C26 C27 C28 C29 -2.4(13) . . . . ?
C27 C26 C31 C32 -62.1(12) . . . . ?
C27 C26 C31 C33 64.6(10) . . . . ?
C27 C28 C29 C30 2.9(12) . . . . ?
C28 C29 C30 C25 -1.5(11) . . . . ?
C28 C29 C30 C34 -179.7(11) . . . . ?
C29 C30 C34 C35 42.0(17) . . . . ?
C29 C30 C34 C36 -82.3(16) . . . . ?
C30 C25 C26 C27 0.9(11) . . . . ?
C30 C25 C26 C31 -176.9(8) . . . . ?
C31 C26 C27 C28 178.4(9) . . . . ?
C1A C2A C3A C4A 1(3) . . . . ?
C1A C2A C7A C8A -123(2) . . . . ?
C1A C2A C7A C9A 117(2) . . . . ?
C1A C6A C10A C11A 133(2) . . . . ?
C1A C6A C10A C12A -106(2) . . . . ?
C2A C1A C6A C5A -6(3) . . . . ?
C2A C1A C6A C10A 174(2) . . . . ?
C2A C3A C4A C5A -5(3) . . . . ?
C3A C2A C7A C8A 63(2) . . . . ?
C3A C2A C7A C9A -57(2) . . . . ?
C3A C4A C5A C6A 3(3) . . . . ?
C4A C5A C6A C1A 2(3) . . . . ?
C4A C5A C6A C10A -177.7(19) . . . . ?
C5A C6A C10A C11A -47(2) . . . . ?
C5A C6A C10A C12A 73(2) . . . . ?
C6A C1A C2A C3A 4(3) . . . . ?
C6A C1A C2A C7A -170.0(19) . . . . ?
C7A C2A C3A C4A 175.7(17) . . . . ?
C13A C14A C15A C16A -3(2) . . . . ?
C13A C14A C19A C20A -107.7(19) . . . . ?
C13A C14A C19A C21A 128.3(18) . . . . ?
C13A C18A C22A C23A 135(3) . . . . ?
C13A C18A C22A C24A -87(3) . . . . ?
C14A C13A C18A C17A -1(3) . . . . ?
C14A C13A C18A C22A -179(2) . . . . ?
C14A C15A C16A C17A 3(3) . . . . ?
C15A C14A C19A C20A 64.9(19) . . . . ?
C15A C14A C19A C21A -59.1(19) . . . . ?
C15A C16A C17A C18A -1(3) . . . . ?
C16A C17A C18A C13A 0(3) . . . . ?
C16A C17A C18A C22A 179(2) . . . . ?
C17A C18A C22A C23A -43(3) . . . . ?
C17A C18A C22A C24A 95(3) . . . . ?
C18A C13A C14A C15A 2(3) . . . . ?
C18A C13A C14A C19A 175.0(18) . . . . ?
C19A C14A C15A C16A -176.5(16) . . . . ?
C25A C26A C27A C28A 2(3) . . . . ?
C25A C26A C31A C32A -103(3) . . . . ?
C25A C26A C31A C33A 139(3) . . . . ?
C25A C30A C34A C35A -120(4) . . . . ?
C25A C30A C34A C36A 124(4) . . . . ?
C26A C25A C30A C29A -1(3) . . . . ?
C26A C25A C30A C34A 179(3) . . . . ?
C26A C27A C28A C29A -4(3) . . . . ?
C27A C26A C31A C32A 71(2) . . . . ?
C27A C26A C31A C33A -47(3) . . . . ?
C27A C28A C29A C30A 4(3) . . . . ?
C28A C29A C30A C25A -1(3) . . . . ?
C28A C29A C30A C34A 178(3) . . . . ?
C29A C30A C34A C35A 61(4) . . . . ?
C29A C30A C34A C36A -56(4) . . . . ?
C30A C25A C26A C27A 1(3) . . . . ?
C30A C25A C26A C31A 175(2) . . . . ?
C31A C26A C27A C28A -172(2) . . . . ?
